data_7101276
loop_
_publ_author_name
A.Cowley
'Nicholas Hill'
'Jennifer Moore'
'Gregor Reeske'
'Kalyan Vasudevan'

_publ_section_title
;
Facile Routes to Alkyl-BIAN ligands
;
_journal_issue 27
_journal_name_full 'Chemical Communications'
_journal_paper_doi 10.1039/b606390j
_journal_year 2006
_chemical_formula_moiety 'C32 H36 N2 '
_chemical_formula_sum 'C32 H36 N2'
_chemical_formula_weight 448.63
_space_group_IT_number 2
_symmetry_cell_setting triclinic
_symmetry_space_group_name_Hall '-P 1'
_symmetry_space_group_name_H-M 'P -1'
_atom_sites_solution_hydrogens geom
_atom_sites_solution_primary direct
_atom_sites_solution_secondary difmap
_audit_creation_method
;
manual editing of the .cif file
created by SHELXTL Ver. 6.10
;
_cell_angle_alpha 92.589(5)
_cell_angle_beta 105.670(5)
_cell_angle_gamma 108.860(5)
_cell_formula_units_Z 2
_cell_length_a 9.965(5)
_cell_length_b 11.003(5)
_cell_length_c 11.964(5)
_cell_measurement_temperature 153(2)
_cell_volume 1182.5(9)
_computing_cell_refinement 'Collect software, Nonius B.V. 1998'
_computing_data_collection 'Collect software, Nonius B.V. 1998'
_computing_data_reduction
;
DENZO and Scalepack (Otwinoski and Minor, 1997)
;
_computing_molecular_graphics 'XP SHELXTL/PC, Siemens Analytical'
_computing_structure_refinement 'XL SHELXTL/PC, Siemens Analytical'
_computing_structure_solution
;
SIR97 - Altomare A., Burla M.C., Camalli M., Cascarano G.L., Giacovazzo C.,
Guagliardi A., Moliterni A.G.G., Polidori G.,Spagna R.
;
_diffrn_ambient_temperature 153(2)
_diffrn_measured_fraction_theta_full 0.990
_diffrn_measured_fraction_theta_max 0.990
_diffrn_measurement_device_type 'Nonius Kappa CCD'
_diffrn_measurement_method \w-scan
_diffrn_radiation_monochromator graphite
_diffrn_radiation_source 'fine-focus sealed tube'
_diffrn_radiation_type MoK\a
_diffrn_radiation_wavelength 0.71069
_diffrn_reflns_av_R_equivalents 0.0746
_diffrn_reflns_av_sigmaI/netI 0.1940
_diffrn_reflns_limit_h_max 12
_diffrn_reflns_limit_h_min -9
_diffrn_reflns_limit_k_max 14
_diffrn_reflns_limit_k_min -14
_diffrn_reflns_limit_l_max 15
_diffrn_reflns_limit_l_min -15
_diffrn_reflns_number 8926
_diffrn_reflns_theta_full 27.46
_diffrn_reflns_theta_max 27.46
_diffrn_reflns_theta_min 1.79
_exptl_absorpt_coefficient_mu 0.073
_exptl_absorpt_correction_T_max 0.998
_exptl_absorpt_correction_T_min 0.990
_exptl_absorpt_correction_type multi-scan
_exptl_absorpt_process_details 'DENZO and Scalepack (Otwinoski and Minor, 1997)'
_exptl_crystal_colour yellow
_exptl_crystal_density_diffrn 1.260
_exptl_crystal_density_method 'not measured'
_exptl_crystal_description needle
_exptl_crystal_F_000 484
_exptl_crystal_size_max 0.20
_exptl_crystal_size_mid 0.12
_exptl_crystal_size_min 0.03
_refine_diff_density_max 0.320
_refine_diff_density_min -0.401
_refine_diff_density_rms 0.096
_refine_ls_extinction_method none
_refine_ls_goodness_of_fit_ref 0.958
_refine_ls_hydrogen_treatment constr
_refine_ls_matrix_type full
_refine_ls_number_parameters 307
_refine_ls_number_reflns 5361
_refine_ls_number_restraints 0
_refine_ls_restrained_S_all 0.958
_refine_ls_R_factor_all 0.2018
_refine_ls_R_factor_gt 0.0595
_refine_ls_shift/su_max 0.000
_refine_ls_shift/su_mean 0.000
_refine_ls_structure_factor_coef Fsqd
_refine_ls_weighting_details 'calc w=1/[\s^2^(Fo^2^)+(0.0879P)^2^+0.0000P] where P=(Fo^2^+2Fc^2^)/3'
_refine_ls_weighting_scheme calc
_refine_ls_wR_factor_gt 0.1194
_refine_ls_wR_factor_ref 0.2003
_reflns_number_gt 2152
_reflns_number_total 5361
_reflns_threshold_expression >2sigma(I)
_cod_data_source_file b606390j.txt
_cod_original_sg_symbol_Hall -p1
_cod_original_sg_symbol_H-M p-1
_cod_database_code 7101276

loop_
_symmetry_equiv_pos_as_xyz
'x, y, z'
'-x, -y, -z'

loop_
_atom_site_label
_atom_site_type_symbol
_atom_site_fract_x
_atom_site_fract_y
_atom_site_fract_z
_atom_site_U_iso_or_equiv
_atom_site_adp_type
_atom_site_occupancy
_atom_site_symmetry_multiplicity
_atom_site_calc_flag
_atom_site_refinement_flags
C1 C 0.7406(3) 0.4939(3) 0.4831(3) 0.0250(8) Uani 1 1 d .
C2 C 0.6507(3) 0.4105(3) 0.3653(3) 0.0240(8) Uani 1 1 d .
C3 C 0.5459(3) 0.2867(3) 0.3281(3) 0.0277(8) Uani 1 1 d .
H3 H 0.5148 0.2339 0.3835 0.033 Uiso 1 1 calc R
C4 C 0.4857(3) 0.2397(3) 0.2065(3) 0.0288(8) Uani 1 1 d .
H4 H 0.4143 0.1544 0.1820 0.035 Uiso 1 1 calc R
C5 C 0.5260(4) 0.3119(3) 0.1226(3) 0.0315(9) Uani 1 1 d .
H5 H 0.4817 0.2768 0.0419 0.038 Uiso 1 1 calc R
C6 C 0.6333(3) 0.4384(3) 0.1560(3) 0.0254(8) Uani 1 1 d .
C7 C 0.6902(4) 0.5245(3) 0.0813(3) 0.0314(9) Uani 1 1 d .
H7 H 0.6546 0.4985 -0.0012 0.038 Uiso 1 1 calc R
C8 C 0.7962(3) 0.6451(3) 0.1273(3) 0.0303(8) Uani 1 1 d .
H8 H 0.8331 0.7007 0.0757 0.036 Uiso 1 1 calc R
C9 C 0.8513(3) 0.6884(3) 0.2491(3) 0.0279(8) Uani 1 1 d .
H9 H 0.9239 0.7723 0.2794 0.033 Uiso 1 1 calc R
C10 C 0.7982(3) 0.6071(3) 0.3229(3) 0.0247(8) Uani 1 1 d .
C11 C 0.6918(3) 0.4834(3) 0.2772(3) 0.0236(8) Uani 1 1 d .
C12 C 0.8328(3) 0.6264(3) 0.4531(3) 0.0246(8) Uani 1 1 d .
C13 C 0.6878(3) 0.3630(3) 0.6385(3) 0.0249(8) Uani 1 1 d .
C14 C 0.7526(3) 0.4006(3) 0.7726(2) 0.0244(8) Uani 1 1 d .
H14A H 0.8622 0.4257 0.7954 0.029 Uiso 1 1 calc R
H14B H 0.7289 0.4763 0.7972 0.029 Uiso 1 1 calc R
C15 C 0.6892(3) 0.2878(3) 0.8352(3) 0.0284(8) Uani 1 1 d .
H15 H 0.7327 0.3140 0.9221 0.034 Uiso 1 1 calc R
C16 C 0.5192(3) 0.2496(3) 0.8003(3) 0.0281(8) Uani 1 1 d .
H16A H 0.4771 0.1755 0.8394 0.034 Uiso 1 1 calc R
H16B H 0.4929 0.3234 0.8257 0.034 Uiso 1 1 calc R
C17 C 0.4543(3) 0.2119(3) 0.6671(3) 0.0258(8) Uani 1 1 d .
H17 H 0.3437 0.1871 0.6443 0.031 Uiso 1 1 calc R
C18 C 0.5187(3) 0.3280(3) 0.6082(3) 0.0248(8) Uani 1 1 d .
H18A H 0.4960 0.4032 0.6355 0.030 Uiso 1 1 calc R
H18B H 0.4729 0.3064 0.5220 0.030 Uiso 1 1 calc R
C19 C 0.7292(3) 0.2468(3) 0.6043(3) 0.0248(8) Uani 1 1 d .
H19A H 0.6907 0.2211 0.5181 0.030 Uiso 1 1 calc R
H19B H 0.8388 0.2715 0.6280 0.030 Uiso 1 1 calc R
C20 C 0.6632(3) 0.1330(3) 0.6645(3) 0.0273(8) Uani 1 1 d .
H20 H 0.6883 0.0569 0.6403 0.033 Uiso 1 1 calc R
C21 C 0.4938(3) 0.0970(3) 0.6284(3) 0.0298(8) Uani 1 1 d .
H21A H 0.4521 0.0727 0.5421 0.036 Uiso 1 1 calc R
H21B H 0.4498 0.0213 0.6652 0.036 Uiso 1 1 calc R
C22 C 0.7271(4) 0.1719(3) 0.7973(3) 0.0294(8) Uani 1 1 d .
H22A H 0.6854 0.0979 0.8367 0.035 Uiso 1 1 calc R
H22B H 0.8365 0.1947 0.8209 0.035 Uiso 1 1 calc R
C23 C 0.9743(3) 0.7821(3) 0.6379(3) 0.0237(8) Uani 1 1 d .
C24 C 0.8485(3) 0.7791(3) 0.6903(3) 0.0266(8) Uani 1 1 d .
H24A H 0.7898 0.8290 0.6471 0.032 Uiso 1 1 calc R
H24B H 0.7812 0.6884 0.6827 0.032 Uiso 1 1 calc R
C25 C 0.9153(3) 0.8384(3) 0.8196(3) 0.0292(8) Uani 1 1 d .
H25 H 0.8331 0.8346 0.8537 0.035 Uiso 1 1 calc R
C26 C 1.0155(3) 0.9803(3) 0.8318(3) 0.0313(8) Uani 1 1 d .
H26A H 0.9568 1.0307 0.7894 0.038 Uiso 1 1 calc R
H26B H 1.0567 1.0189 0.9156 0.038 Uiso 1 1 calc R
C27 C 1.1420(3) 0.9859(3) 0.7807(3) 0.0268(8) Uani 1 1 d .
H27 H 1.2072 1.0783 0.7872 0.032 Uiso 1 1 calc R
C28 C 1.0757(3) 0.9248(3) 0.6516(3) 0.0269(8) Uani 1 1 d .
H28A H 1.1571 0.9293 0.6176 0.032 Uiso 1 1 calc R
H28B H 1.0174 0.9747 0.6078 0.032 Uiso 1 1 calc R
C29 C 1.2335(3) 0.9096(3) 0.8478(3) 0.0310(8) Uani 1 1 d .
H29A H 1.3165 0.9141 0.8157 0.037 Uiso 1 1 calc R
H29B H 1.2762 0.9478 0.9317 0.037 Uiso 1 1 calc R
C30 C 1.0074(3) 0.7629(3) 0.8872(3) 0.0310(8) Uani 1 1 d .
H30A H 0.9433 0.6714 0.8815 0.037 Uiso 1 1 calc R
H30B H 1.0489 0.8011 0.9711 0.037 Uiso 1 1 calc R
C31 C 1.0694(3) 0.7089(3) 0.7064(3) 0.0261(8) Uani 1 1 d .
H31A H 1.1514 0.7135 0.6730 0.031 Uiso 1 1 calc R
H31B H 1.0077 0.6164 0.6991 0.031 Uiso 1 1 calc R
C32 C 1.1339(3) 0.7686(3) 0.8360(3) 0.0278(8) Uani 1 1 d .
H32 H 1.1936 0.7187 0.8799 0.033 Uiso 1 1 calc R
N1 N 0.7577(3) 0.4799(3) 0.5902(2) 0.0267(7) Uani 1 1 d .
N2 N 0.9214(3) 0.7361(3) 0.5106(2) 0.0270(7) Uani 1 1 d .

loop_
_atom_site_aniso_label
_atom_site_aniso_U_11
_atom_site_aniso_U_22
_atom_site_aniso_U_33
_atom_site_aniso_U_23
_atom_site_aniso_U_13
_atom_site_aniso_U_12
C1 0.0228(17) 0.030(2) 0.027(2) 0.0061(16) 0.0105(15) 0.0133(15)
C2 0.0248(18) 0.032(2) 0.0213(18) 0.0047(16) 0.0081(15) 0.0162(16)
C3 0.0255(18) 0.031(2) 0.028(2) 0.0033(16) 0.0085(15) 0.0105(17)
C4 0.0264(19) 0.028(2) 0.031(2) -0.0033(17) 0.0074(16) 0.0103(16)
C5 0.035(2) 0.038(2) 0.0217(19) -0.0019(17) 0.0054(16) 0.0164(18)
C6 0.0279(18) 0.029(2) 0.0244(19) 0.0024(16) 0.0080(15) 0.0163(17)
C7 0.036(2) 0.039(2) 0.0234(19) 0.0040(17) 0.0083(16) 0.0204(19)
C8 0.034(2) 0.038(2) 0.028(2) 0.0127(17) 0.0152(16) 0.0178(18)
C9 0.0305(19) 0.029(2) 0.028(2) 0.0068(16) 0.0111(16) 0.0137(16)
C10 0.0254(18) 0.032(2) 0.0245(19) 0.0056(16) 0.0089(15) 0.0183(17)
C11 0.0226(17) 0.030(2) 0.0242(19) 0.0041(16) 0.0081(15) 0.0154(16)
C12 0.0240(18) 0.028(2) 0.0274(19) 0.0063(16) 0.0102(15) 0.0140(17)
C13 0.0243(17) 0.029(2) 0.0223(18) 0.0049(15) 0.0077(15) 0.0092(15)
C14 0.0266(18) 0.0228(19) 0.0226(18) 0.0025(15) 0.0078(15) 0.0066(15)
C15 0.0350(19) 0.029(2) 0.0201(18) 0.0045(16) 0.0087(15) 0.0094(16)
C16 0.035(2) 0.025(2) 0.0277(19) 0.0069(16) 0.0149(16) 0.0092(16)
C17 0.0247(17) 0.030(2) 0.0245(19) 0.0032(16) 0.0103(15) 0.0094(16)
C18 0.0253(18) 0.028(2) 0.0237(18) 0.0017(15) 0.0087(15) 0.0125(15)
C19 0.0216(17) 0.032(2) 0.0241(18) 0.0038(16) 0.0073(15) 0.0129(16)
C20 0.0299(19) 0.026(2) 0.0276(19) 0.0015(16) 0.0074(15) 0.0132(16)
C21 0.0319(19) 0.026(2) 0.0273(19) -0.0001(16) 0.0088(16) 0.0056(16)
C22 0.0304(19) 0.027(2) 0.027(2) 0.0070(16) 0.0035(15) 0.0096(16)
C23 0.0241(17) 0.0248(19) 0.0211(18) 0.0041(15) 0.0058(14) 0.0077(15)
C24 0.0214(17) 0.029(2) 0.0299(19) 0.0029(16) 0.0083(15) 0.0092(15)
C25 0.0249(18) 0.030(2) 0.031(2) -0.0028(16) 0.0118(15) 0.0066(16)
C26 0.0292(19) 0.033(2) 0.031(2) -0.0008(17) 0.0074(16) 0.0120(17)
C27 0.0275(18) 0.0206(19) 0.028(2) 0.0005(15) 0.0063(15) 0.0046(15)
C28 0.0236(18) 0.026(2) 0.033(2) 0.0054(16) 0.0101(16) 0.0094(16)
C29 0.0262(18) 0.037(2) 0.0271(19) 0.0008(17) 0.0061(15) 0.0096(17)
C30 0.034(2) 0.032(2) 0.0224(19) 0.0018(16) 0.0069(15) 0.0069(17)
C31 0.0246(18) 0.027(2) 0.0292(19) 0.0048(16) 0.0103(15) 0.0102(15)
C32 0.0261(18) 0.029(2) 0.029(2) 0.0081(16) 0.0070(15) 0.0113(16)
N1 0.0267(15) 0.0296(17) 0.0260(17) 0.0081(13) 0.0095(12) 0.0111(13)
N2 0.0293(16) 0.0260(17) 0.0269(16) 0.0026(14) 0.0082(13) 0.0117(14)

loop_
_atom_type_symbol
_atom_type_description
_atom_type_scat_dispersion_real
_atom_type_scat_dispersion_imag
_atom_type_scat_source
C C 0.0033 0.0016 'International Tables Vol C Tables 4.2.6.8 and 6.1.1.4'
H H 0.0000 0.0000 'International Tables Vol C Tables 4.2.6.8 and 6.1.1.4'
N N 0.0061 0.0033 'International Tables Vol C Tables 4.2.6.8 and 6.1.1.4'

loop_
_geom_angle_atom_site_label_1
_geom_angle_atom_site_label_2
_geom_angle_atom_site_label_3
_geom_angle
N1 C1 C2 136.3(3)
N1 C1 C12 118.5(3)
C2 C1 C12 105.1(3)
C3 C2 C11 117.1(3)
C3 C2 C1 135.5(3)
C11 C2 C1 107.4(3)
C2 C3 C4 119.3(3)
C2 C3 H3 120.4
C4 C3 H3 120.4
C5 C4 C3 122.8(3)
C5 C4 H4 118.6
C3 C4 H4 118.6
C4 C5 C6 120.1(3)
C4 C5 H5 119.9
C6 C5 H5 119.9
C11 C6 C5 116.2(3)
C11 C6 C7 116.4(3)
C5 C6 C7 127.4(3)
C8 C7 C6 120.7(3)
C8 C7 H7 119.7
C6 C7 H7 119.7
C7 C8 C9 121.7(3)
C7 C8 H8 119.1
C9 C8 H8 119.1
C10 C9 C8 118.7(3)
C10 C9 H9 120.7
C8 C9 H9 120.7
C9 C10 C11 120.1(3)
C9 C10 C12 130.8(3)
C11 C10 C12 109.1(3)
C10 C11 C6 122.4(3)
C10 C11 C2 113.1(3)
C6 C11 C2 124.5(3)
N2 C12 C10 118.7(3)
N2 C12 C1 136.2(3)
C10 C12 C1 105.1(3)
N1 C13 C18 112.2(2)
N1 C13 C19 112.6(2)
C18 C13 C19 111.8(3)
N1 C13 C14 105.1(3)
C18 C13 C14 107.1(2)
C19 C13 C14 107.6(2)
C15 C14 C13 111.0(3)
C15 C14 H14A 109.4
C13 C14 H14A 109.4
C15 C14 H14B 109.4
C13 C14 H14B 109.4
H14A C14 H14B 108.0
C14 C15 C22 109.1(2)
C14 C15 C16 109.3(3)
C22 C15 C16 108.9(3)
C14 C15 H15 109.9
C22 C15 H15 109.9
C16 C15 H15 109.9
C17 C16 C15 109.4(2)
C17 C16 H16A 109.8
C15 C16 H16A 109.8
C17 C16 H16B 109.8
C15 C16 H16B 109.8
H16A C16 H16B 108.2
C21 C17 C18 109.9(2)
C21 C17 C16 109.6(3)
C18 C17 C16 109.1(3)
C21 C17 H17 109.4
C18 C17 H17 109.4
C16 C17 H17 109.4
C17 C18 C13 109.7(2)
C17 C18 H18A 109.7
C13 C18 H18A 109.7
C17 C18 H18B 109.7
C13 C18 H18B 109.7
H18A C18 H18B 108.2
C20 C19 C13 109.8(2)
C20 C19 H19A 109.7
C13 C19 H19A 109.7
C20 C19 H19B 109.7
C13 C19 H19B 109.7
H19A C19 H19B 108.2
C19 C20 C22 109.4(3)
C19 C20 C21 109.2(3)
C22 C20 C21 109.5(2)
C19 C20 H20 109.6
C22 C20 H20 109.6
C21 C20 H20 109.6
C17 C21 C20 110.0(3)
C17 C21 H21A 109.7
C20 C21 H21A 109.7
C17 C21 H21B 109.7
C20 C21 H21B 109.7
H21A C21 H21B 108.2
C15 C22 C20 110.0(3)
C15 C22 H22A 109.7
C20 C22 H22A 109.7
C15 C22 H22B 109.7
C20 C22 H22B 109.7
H22A C22 H22B 108.2
N2 C23 C31 112.1(2)
N2 C23 C28 105.1(2)
C31 C23 C28 107.4(2)
N2 C23 C24 113.4(2)
C31 C23 C24 110.5(3)
C28 C23 C24 107.9(2)
C25 C24 C23 109.4(2)
C25 C24 H24A 109.8
C23 C24 H24A 109.8
C25 C24 H24B 109.8
C23 C24 H24B 109.8
H24A C24 H24B 108.2
C30 C25 C24 110.4(3)
C30 C25 C26 109.0(3)
C24 C25 C26 110.1(3)
C30 C25 H25 109.1
C24 C25 H25 109.1
C26 C25 H25 109.1
C27 C26 C25 109.1(3)
C27 C26 H26A 109.9
C25 C26 H26A 109.9
C27 C26 H26B 109.9
C25 C26 H26B 109.9
H26A C26 H26B 108.3
C29 C27 C28 109.2(2)
C29 C27 C26 109.6(3)
C28 C27 C26 108.9(3)
C29 C27 H27 109.7
C28 C27 H27 109.7
C26 C27 H27 109.7
C27 C28 C23 111.3(3)
C27 C28 H28A 109.4
C23 C28 H28A 109.4
C27 C28 H28B 109.4
C23 C28 H28B 109.4
H28A C28 H28B 108.0
C32 C29 C27 109.4(3)
C32 C29 H29A 109.8
C27 C29 H29A 109.8
C32 C29 H29B 109.8
C27 C29 H29B 109.8
H29A C29 H29B 108.2
C25 C30 C32 109.5(3)
C25 C30 H30A 109.8
C32 C30 H30A 109.8
C25 C30 H30B 109.8
C32 C30 H30B 109.8
H30A C30 H30B 108.2
C23 C31 C32 110.2(2)
C23 C31 H31A 109.6
C32 C31 H31A 109.6
C23 C31 H31B 109.6
C32 C31 H31B 109.6
H31A C31 H31B 108.1
C29 C32 C31 109.8(3)
C29 C32 C30 109.2(3)
C31 C32 C30 109.6(2)
C29 C32 H32 109.4
C31 C32 H32 109.4
C30 C32 H32 109.4
C1 N1 C13 127.8(3)
C12 N2 C23 130.3(3)

loop_
_geom_bond_atom_site_label_1
_geom_bond_atom_site_label_2
_geom_bond_distance
C1 N1 1.270(4)
C1 C2 1.516(4)
C1 C12 1.567(4)
C2 C3 1.385(4)
C2 C11 1.422(4)
C3 C4 1.415(4)
C3 H3 0.9500
C4 C5 1.374(4)
C4 H4 0.9500
C5 C6 1.413(5)
C5 H5 0.9500
C6 C11 1.407(4)
C6 C7 1.421(4)
C7 C8 1.376(5)
C7 H7 0.9500
C8 C9 1.410(4)
C8 H8 0.9500
C9 C10 1.370(4)
C9 H9 0.9500
C10 C11 1.401(4)
C10 C12 1.491(4)
C12 N2 1.272(4)
C13 N1 1.476(4)
C13 C18 1.535(4)
C13 C19 1.536(4)
C13 C14 1.539(4)
C14 C15 1.527(4)
C14 H14A 0.9900
C14 H14B 0.9900
C15 C22 1.526(4)
C15 C16 1.537(4)
C15 H15 1.0000
C16 C17 1.529(4)
C16 H16A 0.9900
C16 H16B 0.9900
C17 C21 1.529(4)
C17 C18 1.528(4)
C17 H17 1.0000
C18 H18A 0.9900
C18 H18B 0.9900
C19 C20 1.524(4)
C19 H19A 0.9900
C19 H19B 0.9900
C20 C22 1.527(4)
C20 C21 1.534(4)
C20 H20 1.0000
C21 H21A 0.9900
C21 H21B 0.9900
C22 H22A 0.9900
C22 H22B 0.9900
C23 N2 1.476(4)
C23 C31 1.533(4)
C23 C28 1.542(4)
C23 C24 1.538(4)
C24 C25 1.527(4)
C24 H24A 0.9900
C24 H24B 0.9900
C25 C30 1.529(4)
C25 C26 1.533(5)
C25 H25 1.0000
C26 C27 1.529(4)
C26 H26A 0.9900
C26 H26B 0.9900
C27 C29 1.531(4)
C27 C28 1.530(4)
C27 H27 1.0000
C28 H28A 0.9900
C28 H28B 0.9900
C29 C32 1.523(4)
C29 H29A 0.9900
C29 H29B 0.9900
C30 C32 1.530(4)
C30 H30A 0.9900
C30 H30B 0.9900
C31 C32 1.531(4)
C31 H31A 0.9900
C31 H31B 0.9900
C32 H32 1.0000

loop_
_geom_torsion_atom_site_label_1
_geom_torsion_atom_site_label_2
_geom_torsion_atom_site_label_3
_geom_torsion_atom_site_label_4
_geom_torsion
N1 C1 C2 C3 3.5(6)
C12 C1 C2 C3 -178.1(3)
N1 C1 C2 C11 -175.6(3)
C12 C1 C2 C11 2.8(3)
C11 C2 C3 C4 -0.1(4)
C1 C2 C3 C4 -179.2(3)
C2 C3 C4 C5 -0.3(4)
C3 C4 C5 C6 0.8(5)
C4 C5 C6 C11 -0.8(4)
C4 C5 C6 C7 178.3(3)
C11 C6 C7 C8 -0.3(4)
C5 C6 C7 C8 -179.4(3)
C6 C7 C8 C9 -0.6(5)
C7 C8 C9 C10 0.5(4)
C8 C9 C10 C11 0.4(4)
C8 C9 C10 C12 -178.8(3)
C9 C10 C11 C6 -1.2(4)
C12 C10 C11 C6 178.0(3)
C9 C10 C11 C2 178.8(3)
C12 C10 C11 C2 -1.9(3)
C5 C6 C11 C10 -179.6(3)
C7 C6 C11 C10 1.2(4)
C5 C6 C11 C2 0.4(4)
C7 C6 C11 C2 -178.8(3)
C3 C2 C11 C10 -180.0(3)
C1 C2 C11 C10 -0.7(3)
C3 C2 C11 C6 0.1(4)
C1 C2 C11 C6 179.4(3)
C9 C10 C12 N2 3.1(5)
C11 C10 C12 N2 -176.1(3)
C9 C10 C12 C1 -177.3(3)
C11 C10 C12 C1 3.5(3)
N1 C1 C12 N2 -5.5(5)
C2 C1 C12 N2 175.8(3)
N1 C1 C12 C10 175.0(3)
C2 C1 C12 C10 -3.8(3)
N1 C13 C14 C15 179.8(2)
C18 C13 C14 C15 60.3(3)
C19 C13 C14 C15 -60.0(3)
C13 C14 C15 C22 59.5(3)
C13 C14 C15 C16 -59.5(3)
C14 C15 C16 C17 58.5(3)
C22 C15 C16 C17 -60.6(3)
C15 C16 C17 C21 60.1(3)
C15 C16 C17 C18 -60.3(3)
C21 C17 C18 C13 -57.4(3)
C16 C17 C18 C13 62.7(3)
N1 C13 C18 C17 -176.3(2)
C19 C13 C18 C17 56.1(3)
C14 C13 C18 C17 -61.5(3)
N1 C13 C19 C20 175.7(2)
C18 C13 C19 C20 -57.0(3)
C14 C13 C19 C20 60.4(3)
C13 C19 C20 C22 -61.3(3)
C13 C19 C20 C21 58.5(3)
C18 C17 C21 C20 60.7(3)
C16 C17 C21 C20 -59.1(3)
C19 C20 C21 C17 -61.1(3)
C22 C20 C21 C17 58.7(3)
C14 C15 C22 C20 -58.6(3)
C16 C15 C22 C20 60.6(3)
C19 C20 C22 C15 60.0(3)
C21 C20 C22 C15 -59.7(3)
N2 C23 C24 C25 -175.5(3)
C31 C23 C24 C25 57.6(3)
C28 C23 C24 C25 -59.5(3)
C23 C24 C25 C30 -59.0(3)
C23 C24 C25 C26 61.4(3)
C30 C25 C26 C27 60.4(3)
C24 C25 C26 C27 -60.8(3)
C25 C26 C27 C29 -60.3(3)
C25 C26 C27 C28 59.1(3)
C29 C27 C28 C23 59.7(3)
C26 C27 C28 C23 -59.9(3)
N2 C23 C28 C27 -179.0(2)
C31 C23 C28 C27 -59.4(3)
C24 C23 C28 C27 59.7(3)
C28 C27 C29 C32 -58.9(3)
C26 C27 C29 C32 60.3(3)
C24 C25 C30 C32 60.4(3)
C26 C25 C30 C32 -60.7(3)
N2 C23 C31 C32 174.5(2)
C28 C23 C31 C32 59.6(3)
C24 C23 C31 C32 -57.9(3)
C27 C29 C32 C31 60.1(3)
C27 C29 C32 C30 -60.2(3)
C23 C31 C32 C29 -61.3(3)
C23 C31 C32 C30 58.7(3)
C25 C30 C32 C29 60.7(3)
C25 C30 C32 C31 -59.7(3)
C2 C1 N1 C13 0.9(5)
C12 C1 N1 C13 -177.3(2)
C18 C13 N1 C1 -65.7(4)
C19 C13 N1 C1 61.4(4)
C14 C13 N1 C1 178.3(3)
C10 C12 N2 C23 179.7(3)
C1 C12 N2 C23 0.2(6)
C31 C23 N2 C12 65.3(4)
C28 C23 N2 C12 -178.4(3)
C24 C23 N2 C12 -60.8(4)

loop_
_cod_related_entry_id
_cod_related_entry_database
_cod_related_entry_code
1 ChemSpider 10025522
